data_7108726
loop_
_publ_author_name
'Wei Chen'
'Jia-Hui Tay'
'Jun Ying'
'Michal Sabat'
'Xiao-Qi Yu'
'Lin Pu'

_publ_section_title
;
 A quick access to the spirotricyclic core analogue of mangicol A by a
 Rh(I)-catalyzed tandem Pauson-Khand/[4+2] cycloaddition
;
_journal_name_full Chem.Commun.
_journal_page_first 170
_journal_paper_doi 10.1039/c2cc37465j
_journal_volume 49
_journal_year 2013
_chemical_formula_sum 'C17 H24 O2 Si'
_chemical_formula_weight 288.45
_chemical_name_systematic
;
?
;
_space_group_IT_number 19
_symmetry_cell_setting orthorhombic
_symmetry_space_group_name_Hall 'P 2ac 2ab'
_symmetry_space_group_name_H-M 'P 21 21 21'
_atom_sites_solution_hydrogens geom
_atom_sites_solution_primary direct
_atom_sites_solution_secondary difmap
_audit_creation_method SHELXL-97
_cell_angle_alpha 90.00
_cell_angle_beta 90.00
_cell_angle_gamma 90.00
_cell_formula_units_Z 4
_cell_length_a 9.1005(3)
_cell_length_b 12.8251(5)
_cell_length_c 13.4859(5)
_cell_measurement_reflns_used 9792
_cell_measurement_temperature 153(2)
_cell_measurement_theta_max 37.07
_cell_measurement_theta_min 4.08
_cell_volume 1574.00(10)
_computing_cell_refinement 'Bruker SAINT'
_computing_data_collection 'Bruker APEX2'
_computing_data_reduction 'Bruker SAINT'
_computing_molecular_graphics 'Bruker SHELXTL'
_computing_publication_material 'Bruker SHELXTL'
_computing_structure_refinement 'SHELXL-97 (Sheldrick, 2008)'
_computing_structure_solution 'SHELXS-97 (Sheldrick, 2008)'
_diffrn_ambient_temperature 153(2)
_diffrn_measured_fraction_theta_full 0.987
_diffrn_measured_fraction_theta_max 0.987
_diffrn_measurement_device_type 'Bruker APEX-II CCD'
_diffrn_measurement_method '\f and \w scans'
_diffrn_radiation_monochromator graphite
_diffrn_radiation_source 'fine-focus sealed tube'
_diffrn_radiation_type MoK\a
_diffrn_radiation_wavelength 0.71073
_diffrn_reflns_av_R_equivalents 0.0189
_diffrn_reflns_av_sigmaI/netI 0.0142
_diffrn_reflns_limit_h_max 15
_diffrn_reflns_limit_h_min -14
_diffrn_reflns_limit_k_max 21
_diffrn_reflns_limit_k_min -19
_diffrn_reflns_limit_l_max 22
_diffrn_reflns_limit_l_min -22
_diffrn_reflns_number 38547
_diffrn_reflns_theta_full 37.08
_diffrn_reflns_theta_max 37.08
_diffrn_reflns_theta_min 3.41
_exptl_absorpt_coefficient_mu 0.149
_exptl_absorpt_correction_T_max 0.9680
_exptl_absorpt_correction_T_min 0.9401
_exptl_absorpt_correction_type empirical
_exptl_absorpt_process_details 'Bruker SADABS'
_exptl_crystal_colour colourless
_exptl_crystal_density_diffrn 1.217
_exptl_crystal_density_meas ?
_exptl_crystal_density_method 'not measured'
_exptl_crystal_description block
_exptl_crystal_F_000 624
_exptl_crystal_size_max 0.42
_exptl_crystal_size_mid 0.31
_exptl_crystal_size_min 0.22
_refine_diff_density_max 0.376
_refine_diff_density_min -0.184
_refine_diff_density_rms 0.042
_refine_ls_abs_structure_details 'Flack H D (1983), Acta Cryst. A39, 876-881'
_refine_ls_abs_structure_Flack 0.06(5)
_refine_ls_extinction_coef 0
_refine_ls_extinction_method none
_refine_ls_goodness_of_fit_ref 0.874
_refine_ls_hydrogen_treatment constr
_refine_ls_matrix_type full
_refine_ls_number_parameters 185
_refine_ls_number_reflns 7644
_refine_ls_number_restraints 0
_refine_ls_restrained_S_all 0.874
_refine_ls_R_factor_all 0.0308
_refine_ls_R_factor_gt 0.0283
_refine_ls_shift/su_max 0.003
_refine_ls_shift/su_mean 0.000
_refine_ls_structure_factor_coef Fsqd
_refine_ls_weighting_details 'calc w=1/[\s^2^(Fo^2^)+(0.1000P)^2^+0.0000P] where P=(Fo^2^+2Fc^2^)/3'
_refine_ls_weighting_scheme calc
_refine_ls_wR_factor_gt 0.0955
_refine_ls_wR_factor_ref 0.1000
_reflns_number_gt 7264
_reflns_number_total 7644
_reflns_threshold_expression >2sigma(I)
_cod_data_source_file c2cc37465j.txt
_cod_data_source_block C17H24O2Si
_cod_depositor_comments
;
The following automatic conversions were performed:

'_exptl_crystal_density_meas' value 'not measured' was changed to '?'
- the value is perceived as not measured.

Automatic conversion script
Id: cif_fix_values 3008 2015-01-20 13:52:24Z robertas 
;
_cod_original_cell_volume 1574.0(1)
_cod_original_sg_symbol_H-M P2(1)2(1)2(1)
_cod_database_code 7108726

loop_
_symmetry_equiv_pos_as_xyz
'x, y, z'
'-x+1/2, -y, z+1/2'
'-x, y+1/2, -z+1/2'
'x+1/2, -y+1/2, -z'

loop_
_atom_site_label
_atom_site_type_symbol
_atom_site_fract_x
_atom_site_fract_y
_atom_site_fract_z
_atom_site_U_iso_or_equiv
_atom_site_adp_type
_atom_site_occupancy
_atom_site_symmetry_multiplicity
_atom_site_calc_flag
_atom_site_refinement_flags
Si1 Si 1.000178(19) 0.959782(13) 0.772182(13) 0.02014(5) Uani 1 1 d .
O1 O 0.42007(7) 0.73423(5) 0.62152(4) 0.03043(12) Uani 1 1 d .
O2 O 0.74561(7) 0.94055(4) 0.93559(4) 0.02520(10) Uani 1 1 d .
C1 C 0.82887(6) 0.87857(5) 0.77599(4) 0.01816(9) Uani 1 1 d .
C2 C 0.76364(7) 0.81819(5) 0.70669(4) 0.01901(10) Uani 1 1 d .
C3 C 0.78101(9) 0.80864(7) 0.59692(5) 0.02985(15) Uani 1 1 d .
H3A H 0.8021 0.7360 0.5766 0.036 Uiso 1 1 calc R
H3B H 0.8589 0.8554 0.5713 0.036 Uiso 1 1 calc R
C4 C 0.62573(10) 0.84416(7) 0.56324(5) 0.02929(14) Uani 1 1 d .
H4A H 0.6251 0.9202 0.5504 0.035 Uiso 1 1 calc R
H4B H 0.5973 0.8077 0.5015 0.035 Uiso 1 1 calc R
C5 C 0.51661(8) 0.81703(5) 0.64782(4) 0.02142(11) Uani 1 1 d .
H5 H 0.4594 0.8802 0.6679 0.026 Uiso 1 1 calc R
C6 C 0.50540(12) 0.64186(6) 0.63355(6) 0.03239(15) Uani 1 1 d .
H6A H 0.5754 0.6336 0.5779 0.039 Uiso 1 1 calc R
H6B H 0.4413 0.5796 0.6364 0.039 Uiso 1 1 calc R
C7 C 0.58782(8) 0.65658(5) 0.73187(5) 0.02220(11) Uani 1 1 d .
H7 H 0.6840 0.6189 0.7300 0.027 Uiso 1 1 calc R
C8 C 0.49497(10) 0.61855(5) 0.82018(5) 0.02684(12) Uani 1 1 d .
H8A H 0.4353 0.5581 0.7988 0.032 Uiso 1 1 calc R
H8B H 0.5617 0.5946 0.8735 0.032 Uiso 1 1 calc R
C9 C 0.39216(8) 0.70261(6) 0.86220(5) 0.02584(12) Uani 1 1 d .
H9A H 0.3247 0.7279 0.8099 0.031 Uiso 1 1 calc R
H9B H 0.3326 0.6735 0.9171 0.031 Uiso 1 1 calc R
C10 C 0.48615(7) 0.79101(5) 0.89958(4) 0.01981(10) Uani 1 1 d .
C11 C 0.59346(7) 0.82258(5) 0.83806(4) 0.01644(9) Uani 1 1 d .
C12 C 0.72498(6) 0.88700(4) 0.86114(4) 0.01714(9) Uani 1 1 d .
C13 C 0.46189(8) 0.83043(7) 1.00275(5) 0.02681(13) Uani 1 1 d .
H13A H 0.5343 0.8847 1.0178 0.040 Uiso 1 1 calc R
H13B H 0.4728 0.7728 1.0499 0.040 Uiso 1 1 calc R
H13C H 0.3627 0.8596 1.0081 0.040 Uiso 1 1 calc R
C14 C 0.61363(6) 0.77735(4) 0.73608(4) 0.01615(9) Uani 1 1 d .
C15 C 1.10803(10) 0.93763(8) 0.88790(7) 0.03538(18) Uani 1 1 d .
H15A H 1.1435 0.8655 0.8893 0.053 Uiso 1 1 calc R
H15B H 1.0453 0.9504 0.9457 0.053 Uiso 1 1 calc R
H15C H 1.1920 0.9854 0.8895 0.053 Uiso 1 1 calc R
C16 C 0.94229(9) 1.09901(6) 0.76545(6) 0.02767(12) Uani 1 1 d .
H16A H 0.8723 1.1138 0.8189 0.042 Uiso 1 1 calc R
H16B H 0.8955 1.1124 0.7012 0.042 Uiso 1 1 calc R
H16C H 1.0286 1.1441 0.7727 0.042 Uiso 1 1 calc R
C17 C 1.11715(9) 0.92601(7) 0.66300(7) 0.03361(16) Uani 1 1 d .
H17A H 1.2136 0.9591 0.6701 0.050 Uiso 1 1 calc R
H17B H 1.0698 0.9510 0.6022 0.050 Uiso 1 1 calc R
H17C H 1.1294 0.8502 0.6594 0.050 Uiso 1 1 calc R

loop_
_atom_site_aniso_label
_atom_site_aniso_U_11
_atom_site_aniso_U_22
_atom_site_aniso_U_33
_atom_site_aniso_U_23
_atom_site_aniso_U_13
_atom_site_aniso_U_12
Si1 0.01573(7) 0.02104(8) 0.02366(8) 0.00285(5) -0.00238(6) -0.00185(5)
O1 0.0311(3) 0.0375(3) 0.0227(2) 0.00076(19) -0.00925(19) -0.0132(2)
O2 0.0281(2) 0.0273(2) 0.02025(19) -0.00761(16) -0.00378(17) -0.00368(18)
C1 0.0165(2) 0.0198(2) 0.0182(2) 0.00058(17) -0.00108(17) -0.00133(17)
C2 0.0184(2) 0.0225(2) 0.0162(2) -0.00121(17) 0.00141(17) -0.00154(19)
C3 0.0287(3) 0.0444(4) 0.0164(2) -0.0048(2) 0.0060(2) -0.0087(3)
C4 0.0357(4) 0.0358(3) 0.0164(2) 0.0049(2) -0.0025(2) -0.0088(3)
C5 0.0239(3) 0.0236(2) 0.0167(2) 0.00126(17) -0.00423(19) -0.0026(2)
C6 0.0476(4) 0.0266(3) 0.0230(3) -0.0065(2) -0.0015(3) -0.0140(3)
C7 0.0281(3) 0.0167(2) 0.0218(2) -0.00201(19) 0.0010(2) -0.00141(19)
C8 0.0357(3) 0.0198(2) 0.0249(3) 0.00320(19) 0.0010(3) -0.0061(3)
C9 0.0236(3) 0.0312(3) 0.0227(2) -0.0002(2) 0.0033(2) -0.0096(2)
C10 0.0190(2) 0.0251(2) 0.01540(19) -0.00022(17) 0.00095(18) -0.00008(19)
C11 0.0175(2) 0.0179(2) 0.01393(18) -0.00103(15) -0.00072(15) -0.00061(17)
C12 0.0182(2) 0.0166(2) 0.0167(2) -0.00070(16) -0.00244(16) -0.00015(17)
C13 0.0256(3) 0.0385(4) 0.0163(2) -0.0025(2) 0.00311(19) 0.0018(2)
C14 0.0177(2) 0.01712(19) 0.01362(18) -0.00107(16) -0.00081(16) -0.00143(16)
C15 0.0260(3) 0.0423(4) 0.0379(4) 0.0132(3) -0.0137(3) -0.0075(3)
C16 0.0282(3) 0.0228(3) 0.0319(3) 0.0028(2) 0.0002(3) -0.0006(2)
C17 0.0234(3) 0.0338(4) 0.0436(4) -0.0036(3) 0.0106(3) -0.0023(3)

loop_
_atom_type_symbol
_atom_type_description
_atom_type_scat_dispersion_real
_atom_type_scat_dispersion_imag
_atom_type_scat_source
C C 0.0033 0.0016 'International Tables Vol C Tables 4.2.6.8 and 6.1.1.4'
H H 0.0000 0.0000 'International Tables Vol C Tables 4.2.6.8 and 6.1.1.4'
O O 0.0106 0.0060 'International Tables Vol C Tables 4.2.6.8 and 6.1.1.4'
Si Si 0.0817 0.0704 'International Tables Vol C Tables 4.2.6.8 and 6.1.1.4'

loop_
_geom_angle_atom_site_label_1
_geom_angle_atom_site_label_2
_geom_angle_atom_site_label_3
_geom_angle
C16 Si1 C15 109.59(4)
C16 Si1 C17 110.17(4)
C15 Si1 C17 108.92(5)
C16 Si1 C1 107.36(3)
C15 Si1 C1 109.26(3)
C17 Si1 C1 111.50(3)
C5 O1 C6 104.80(6)
C2 C1 C12 107.20(5)
C2 C1 Si1 131.65(5)
C12 C1 Si1 120.51(4)
C1 C2 C3 133.32(6)
C1 C2 C14 114.40(5)
C3 C2 C14 109.04(5)
C2 C3 C4 99.76(6)
C5 C4 C3 107.55(5)
O1 C5 C4 112.28(5)
O1 C5 C14 107.14(5)
C4 C5 C14 105.70(5)
O1 C6 C7 105.21(5)
C6 C7 C8 111.16(6)
C6 C7 C14 103.06(5)
C8 C7 C14 111.54(5)
C9 C8 C7 113.42(5)
C10 C9 C8 107.81(6)
C11 C10 C13 125.40(6)
C11 C10 C9 115.63(5)
C13 C10 C9 118.77(6)
C10 C11 C12 128.53(5)
C10 C11 C14 122.48(5)
C12 C11 C14 107.91(5)
O2 C12 C11 127.11(6)
O2 C12 C1 124.88(6)
C11 C12 C1 107.98(4)
C11 C14 C2 102.47(4)
C11 C14 C5 120.04(5)
C2 C14 C5 101.34(4)
C11 C14 C7 113.33(5)
C2 C14 C7 117.85(5)
C5 C14 C7 102.06(5)

loop_
_geom_bond_atom_site_label_1
_geom_bond_atom_site_label_2
_geom_bond_distance
Si1 C16 1.8640(8)
Si1 C15 1.8654(8)
Si1 C17 1.8678(8)
Si1 C1 1.8756(6)
O1 C5 1.4232(9)
O1 C6 1.4258(12)
O2 C12 1.2308(7)
C1 C2 1.3511(8)
C1 C12 1.4914(8)
C2 C3 1.4937(9)
C2 C14 1.5150(8)
C3 C4 1.5527(12)
C4 C5 1.5518(10)
C5 C14 1.5670(8)
C6 C7 1.5349(11)
C7 C8 1.5395(10)
C7 C14 1.5676(8)
C8 C9 1.5358(12)
C9 C10 1.5070(10)
C10 C11 1.3439(8)
C10 C13 1.4967(9)
C11 C12 1.4873(8)
C11 C14 1.5039(8)
